data_7708047
loop_
_publ_author_name
'Waters, Jessica E.'
'Hanf, Schirin'
'Rinc\'on-Nocito, Marina'
'Bond, Andrew David'
'Garc\'ia-Rodr\'iguez, Ra\'ul'
'Wright, Dominic S.'
'Colebatch, Annie Louise'

_publ_section_title
;
 Synthesis and Coordination Behaviour of Aluminate-based Quinolyl Ligands
;
_journal_name_full 'Dalton Transactions'
_journal_paper_doi 10.1039/D1DT02438H
_journal_year 2021
_chemical_formula_moiety 'C26 H30 Al Li N2 O, 0.5(C7 H8)'
_chemical_formula_sum 'C29.5 H34 Al Li N2 O'
_chemical_formula_weight 466.50
_space_group_crystal_system triclinic
_space_group_IT_number 2
_space_group_name_Hall '-P 1'
_space_group_name_H-M_alt 'P -1'
_atom_sites_solution_hydrogens geom
_atom_sites_solution_primary dual
_atom_sites_solution_secondary difmap
_audit_creation_method SHELXL-2018/3
_audit_update_record
;
2021-08-06 deposited with the CCDC.	2021-08-12 downloaded from the CCDC.
;
_cell_angle_alpha 76.7685(10)
_cell_angle_beta 81.8527(11)
_cell_angle_gamma 89.3717(10)
_cell_formula_units_Z 2
_cell_length_a 9.8424(3)
_cell_length_b 10.1963(3)
_cell_length_c 13.6820(5)
_cell_measurement_reflns_used 7122
_cell_measurement_temperature 180(2)
_cell_measurement_theta_max 25.35
_cell_measurement_theta_min 1.00
_cell_volume 1322.80(7)
_computing_cell_refinement 'HKL Scalepack (Otwinowski & Minor, 1997)'
_computing_data_collection 'COLLECT (Nonius, 1999)'
_computing_data_reduction 'HKL Denzo and Scalepack (Otwinowski & Minor, 1997)'
_computing_molecular_graphics 'Mercury (Macrae et al., 2008)'
_computing_publication_material SHELXL
_computing_structure_refinement 'SHELXL (Sheldrick, 2015)'
_computing_structure_solution 'SHELXT (Sheldrick, 2015)'
_diffrn_ambient_temperature 180(2)
_diffrn_measured_fraction_theta_full 0.988
_diffrn_measured_fraction_theta_max 0.985
_diffrn_measurement_device_type 'Nonius KappaCCD'
_diffrn_measurement_method '\w and \f-scans'
_diffrn_radiation_type MoK\a
_diffrn_radiation_wavelength 0.71073
_diffrn_reflns_av_R_equivalents 0.0465
_diffrn_reflns_av_unetI/netI 0.0581
_diffrn_reflns_Laue_measured_fraction_full 0.988
_diffrn_reflns_Laue_measured_fraction_max 0.985
_diffrn_reflns_limit_h_max 11
_diffrn_reflns_limit_h_min -11
_diffrn_reflns_limit_k_max 12
_diffrn_reflns_limit_k_min -11
_diffrn_reflns_limit_l_max 16
_diffrn_reflns_limit_l_min -14
_diffrn_reflns_number 11615
_diffrn_reflns_point_group_measured_fraction_full 0.988
_diffrn_reflns_point_group_measured_fraction_max 0.985
_diffrn_reflns_theta_full 25.242
_diffrn_reflns_theta_max 25.305
_diffrn_reflns_theta_min 3.682
_diffrn_source 'fine-focus sealed tube'
_exptl_absorpt_coefficient_mu 0.100
_exptl_absorpt_correction_T_max 0.981
_exptl_absorpt_correction_T_min 0.853
_exptl_absorpt_correction_type multi-scan
_exptl_absorpt_process_details 'SORTAV (Blessing, 1995)'
_exptl_crystal_colour colourless
_exptl_crystal_density_diffrn 1.171
_exptl_crystal_description block
_exptl_crystal_F_000 498
_exptl_crystal_size_max 0.350
_exptl_crystal_size_mid 0.200
_exptl_crystal_size_min 0.180
_refine_diff_density_max 0.272
_refine_diff_density_min -0.237
_refine_diff_density_rms 0.040
_refine_ls_extinction_method none
_refine_ls_goodness_of_fit_ref 1.034
_refine_ls_hydrogen_treatment constr
_refine_ls_matrix_type full
_refine_ls_number_parameters 336
_refine_ls_number_reflns 4751
_refine_ls_number_restraints 0
_refine_ls_restrained_S_all 1.034
_refine_ls_R_factor_all 0.0957
_refine_ls_R_factor_gt 0.0582
_refine_ls_shift/su_max 0.000
_refine_ls_shift/su_mean 0.000
_refine_ls_structure_factor_coef Fsqd
_refine_ls_weighting_details 'w=1/[\s^2^(Fo^2^)+(0.0772P)^2^+0.3497P] where P=(Fo^2^+2Fc^2^)/3'
_refine_ls_weighting_scheme calc
_refine_ls_wR_factor_gt 0.1442
_refine_ls_wR_factor_ref 0.1604
_reflns_Friedel_coverage 0.000
_reflns_number_gt 3165
_reflns_number_total 4751
_reflns_threshold_expression 'I > 2\s(I)'
_cod_data_source_file d1dt02438h2.cif
_cod_data_source_block 3a_Li_THF
_cod_original_cell_volume 1322.81(7)
_cod_original_formula_sum 'C29.50 H34 Al Li N2 O'
_cod_database_code 7708047
_cambridge_user_name 'Jess Waters'
_cambridge_user_crsid jew50
_cambridge_supervisor_name 'Dominic Wright'
_cambridge_supervisor_crsid dsw1000
_cambridge_crystallographer_name 'Andrew Bond'
_cambridge_crystallographer_crsid adb29
_cambridge_sample_id JW274
_cambridge_data_id DW_K1_0067
_shelx_space_group_comment
;
The symmetry employed for this shelxl refinement is uniquely defined
by the following loop, which should always be used as a source of
symmetry information in preference to the above space-group names.
They are only intended as comments.
;
_shelx_estimated_absorpt_t_min 0.966
_shelx_estimated_absorpt_t_max 0.982

loop_
_space_group_symop_operation_xyz
'x, y, z'
'-x, -y, -z'

loop_
_atom_site_label
_atom_site_type_symbol
_atom_site_fract_x
_atom_site_fract_y
_atom_site_fract_z
_atom_site_U_iso_or_equiv
_atom_site_adp_type
_atom_site_occupancy
_atom_site_site_symmetry_order
_atom_site_calc_flag
_atom_site_refinement_flags_posn
_atom_site_refinement_flags_adp
_atom_site_refinement_flags_occupancy
_atom_site_disorder_assembly
_atom_site_disorder_group
Al1 Al 0.24566(7) 0.78131(7) 0.71837(5) 0.0463(2) Uani 1 1 d . . . . .
Li1 Li 0.3380(5) 0.5174(4) 0.7782(3) 0.0572(11) Uani 1 1 d . . . . .
O1 O 0.2284(2) 0.34861(17) 0.84560(14) 0.0687(5) Uani 1 1 d . . . . .
N1 N 0.32726(19) 0.50982(17) 0.63136(15) 0.0453(5) Uani 1 1 d . . . . .
N2 N 0.5204(2) 0.60201(18) 0.79723(15) 0.0518(5) Uani 1 1 d . . . . .
C1 C 0.1806(3) 0.6634(3) 0.85738(19) 0.0611(7) Uani 1 1 d . . . . .
H1A H 0.164242 0.719573 0.907004 0.092 Uiso 1 1 calc R U . . .
H1B H 0.250928 0.597507 0.876735 0.092 Uiso 1 1 calc R U . . .
H1C H 0.095219 0.615966 0.855683 0.092 Uiso 1 1 calc R U . . .
C2 C 0.1610(3) 0.9606(3) 0.7168(2) 0.0710(8) Uani 1 1 d . . . . .
H2A H 0.180347 1.018425 0.648328 0.107 Uiso 1 1 calc R U . . .
H2B H 0.199681 1.002831 0.764588 0.107 Uiso 1 1 calc R U . . .
H2C H 0.061499 0.948585 0.736719 0.107 Uiso 1 1 calc R U . . .
C3 C 0.2067(5) 0.2708(4) 0.9491(3) 0.1134(15) Uani 1 1 d . . . . .
H3A H 0.181495 0.330082 0.996566 0.136 Uiso 1 1 calc R U . . .
H3B H 0.290871 0.222356 0.966518 0.136 Uiso 1 1 calc R U . . .
C4 C 0.0906(4) 0.1720(4) 0.9547(3) 0.1019(12) Uani 1 1 d . . . . .
H4A H 0.126058 0.087670 0.937429 0.122 Uiso 1 1 calc R U . . .
H4B H 0.036480 0.150000 1.023322 0.122 Uiso 1 1 calc R U . . .
C5 C 0.0071(4) 0.2440(4) 0.8790(3) 0.1162(14) Uani 1 1 d . . . . .
H5A H -0.058666 0.303728 0.908238 0.139 Uiso 1 1 calc R U . . .
H5B H -0.044200 0.180032 0.852406 0.139 Uiso 1 1 calc R U . . .
C6 C 0.1119(3) 0.3240(3) 0.7976(3) 0.0829(9) Uani 1 1 d . . . . .
H6A H 0.140445 0.273070 0.744866 0.100 Uiso 1 1 calc R U . . .
H6B H 0.073129 0.410419 0.765200 0.100 Uiso 1 1 calc R U . . .
C11 C 0.2396(2) 0.5905(2) 0.57332(17) 0.0449(6) Uani 1 1 d . . . . .
C12 C 0.1881(2) 0.7084(2) 0.60477(18) 0.0457(6) Uani 1 1 d . . . . .
C13 C 0.1003(3) 0.7830(3) 0.5438(2) 0.0566(7) Uani 1 1 d . . . . .
H13A H 0.064019 0.862700 0.561192 0.068 Uiso 1 1 calc R U . . .
C14 C 0.0614(3) 0.7481(3) 0.4576(2) 0.0714(8) Uani 1 1 d . . . . .
H14A H -0.000527 0.802525 0.419386 0.086 Uiso 1 1 calc R U . . .
C15 C 0.1129(3) 0.6368(3) 0.4297(2) 0.0719(8) Uani 1 1 d . . . . .
H15A H 0.088050 0.613930 0.370986 0.086 Uiso 1 1 calc R U . . .
C16 C 0.2027(3) 0.5546(3) 0.48627(19) 0.0577(7) Uani 1 1 d . . . . .
C17 C 0.2602(3) 0.4377(3) 0.4598(2) 0.0733(8) Uani 1 1 d . . . . .
H17A H 0.236426 0.411056 0.402113 0.088 Uiso 1 1 calc R U . . .
C18 C 0.3478(3) 0.3641(3) 0.5152(2) 0.0693(8) Uani 1 1 d . . . . .
H18A H 0.387926 0.286863 0.496051 0.083 Uiso 1 1 calc R U . . .
C19 C 0.3803(3) 0.4019(2) 0.6023(2) 0.0533(6) Uani 1 1 d . . . . .
C20 C 0.4755(3) 0.3176(3) 0.6659(2) 0.0687(8) Uani 1 1 d . . . . .
H20A H 0.525062 0.374882 0.698239 0.103 Uiso 1 1 calc R U . . .
H20B H 0.541302 0.274864 0.622839 0.103 Uiso 1 1 calc R U . . .
H20C H 0.422294 0.247952 0.718249 0.103 Uiso 1 1 calc R U . . .
C21 C 0.5577(2) 0.7282(2) 0.73694(17) 0.0450(6) Uani 1 1 d . . . . .
C22 C 0.4521(2) 0.8099(2) 0.69388(17) 0.0438(6) Uani 1 1 d . . . . .
C23 C 0.4981(3) 0.9328(2) 0.63073(19) 0.0523(6) Uani 1 1 d . . . . .
H23A H 0.431766 0.990174 0.600001 0.063 Uiso 1 1 calc R U . . .
C24 C 0.6355(3) 0.9785(3) 0.6089(2) 0.0612(7) Uani 1 1 d . . . . .
H24A H 0.660126 1.062807 0.563327 0.073 Uiso 1 1 calc R U . . .
C25 C 0.7321(3) 0.9018(3) 0.6533(2) 0.0623(7) Uani 1 1 d . . . . .
H25A H 0.824964 0.932962 0.639907 0.075 Uiso 1 1 calc R U . . .
C26 C 0.6964(3) 0.7757(2) 0.71934(19) 0.0530(6) Uani 1 1 d . . . . .
C27 C 0.7936(3) 0.6929(3) 0.7695(2) 0.0641(7) Uani 1 1 d . . . . .
H27A H 0.886893 0.721880 0.759827 0.077 Uiso 1 1 calc R U . . .
C28 C 0.7532(3) 0.5730(3) 0.8310(2) 0.0674(8) Uani 1 1 d . . . . .
H28A H 0.817907 0.518242 0.865893 0.081 Uiso 1 1 calc R U . . .
C29 C 0.6159(3) 0.5280(2) 0.8440(2) 0.0602(7) Uani 1 1 d . . . . .
C30 C 0.5703(4) 0.3935(3) 0.9111(3) 0.0860(10) Uani 1 1 d . . . . .
H30A H 0.469792 0.386644 0.921749 0.129 Uiso 1 1 calc R U . . .
H30B H 0.603354 0.383904 0.976591 0.129 Uiso 1 1 calc R U . . .
H30C H 0.607916 0.321849 0.878834 0.129 Uiso 1 1 calc R U . . .
C1S C 0.4266(7) 0.9787(7) 1.0616(4) 0.078(3) Uani 0.5 1 d G . P A -1
C2S C 0.5452(9) 1.0358(7) 1.0801(5) 0.082(4) Uani 0.5 1 d G . P A -1
H2S H 0.549990 1.052953 1.144942 0.099 Uiso 0.5 1 calc R U P A -1
C3S C 0.6569(6) 1.0678(6) 1.0038(8) 0.107(4) Uani 0.5 1 d G . P A -1
H3S H 0.737988 1.106766 1.016416 0.129 Uiso 0.5 1 calc R U P A -1
C4S C 0.6500(6) 1.0426(7) 0.9089(7) 0.091(5) Uani 0.5 1 d G . P A -1
H4S H 0.726293 1.064480 0.856739 0.109 Uiso 0.5 1 calc R U P A -1
C5S C 0.5313(7) 0.9856(6) 0.8904(4) 0.073(3) Uani 0.5 1 d G . P A -1
H5S H 0.526600 0.968384 0.825588 0.087 Uiso 0.5 1 calc R U P A -1
C6S C 0.4197(5) 0.9536(6) 0.9668(5) 0.064(3) Uani 0.5 1 d G . P A -1
H6S H 0.338600 0.914570 0.954114 0.077 Uiso 0.5 1 calc R U P A -1
C7S C 0.2931(18) 0.9400(19) 1.1411(13) 0.184(8) Uani 0.5 1 d . . P A -1
H7SA H 0.265450 0.846661 1.145155 0.275 Uiso 0.5 1 calc R U P A -1
H7SB H 0.219063 1.000224 1.119771 0.275 Uiso 0.5 1 calc R U P A -1
H7SC H 0.311459 0.949136 1.207778 0.275 Uiso 0.5 1 calc R U P A -1

loop_
_atom_site_aniso_label
_atom_site_aniso_U_11
_atom_site_aniso_U_22
_atom_site_aniso_U_33
_atom_site_aniso_U_23
_atom_site_aniso_U_13
_atom_site_aniso_U_12
Al1 0.0495(5) 0.0417(4) 0.0522(5) -0.0154(3) -0.0160(3) 0.0125(3)
Li1 0.070(3) 0.044(2) 0.064(3) -0.0154(19) -0.025(2) 0.0110(19)
O1 0.0892(15) 0.0544(11) 0.0602(12) -0.0069(9) -0.0140(10) 0.0029(9)
N1 0.0439(11) 0.0418(10) 0.0522(12) -0.0150(9) -0.0064(9) 0.0014(8)
N2 0.0639(14) 0.0449(11) 0.0546(13) -0.0179(9) -0.0258(10) 0.0153(9)
C1 0.0648(18) 0.0653(16) 0.0563(17) -0.0199(13) -0.0105(13) 0.0105(13)
C2 0.0682(19) 0.0584(16) 0.095(2) -0.0298(15) -0.0208(16) 0.0234(14)
C3 0.189(5) 0.073(2) 0.069(2) 0.0063(18) -0.027(3) -0.011(3)
C4 0.100(3) 0.074(2) 0.108(3) 0.006(2) 0.019(2) 0.004(2)
C5 0.098(3) 0.105(3) 0.118(3) 0.013(2) 0.016(2) -0.002(2)
C6 0.074(2) 0.090(2) 0.081(2) -0.0146(17) -0.0057(18) -0.0161(17)
C11 0.0425(14) 0.0506(13) 0.0414(13) -0.0104(10) -0.0045(11) -0.0079(10)
C12 0.0415(13) 0.0459(13) 0.0492(14) -0.0089(10) -0.0084(11) 0.0014(10)
C13 0.0491(15) 0.0608(15) 0.0594(17) -0.0081(12) -0.0152(13) 0.0016(12)
C14 0.0650(19) 0.084(2) 0.0644(19) -0.0009(16) -0.0309(15) -0.0044(15)
C15 0.078(2) 0.088(2) 0.0547(18) -0.0161(15) -0.0265(15) -0.0123(17)
C16 0.0595(17) 0.0667(16) 0.0493(16) -0.0157(13) -0.0107(13) -0.0113(13)
C17 0.093(2) 0.076(2) 0.0595(19) -0.0353(15) -0.0082(17) -0.0091(17)
C18 0.082(2) 0.0595(17) 0.071(2) -0.0339(15) 0.0037(17) -0.0014(15)
C19 0.0530(15) 0.0463(14) 0.0614(17) -0.0191(12) 0.0006(12) -0.0020(11)
C20 0.0652(18) 0.0506(15) 0.092(2) -0.0237(14) -0.0057(16) 0.0151(13)
C21 0.0543(15) 0.0437(13) 0.0453(14) -0.0218(10) -0.0163(11) 0.0118(11)
C22 0.0529(14) 0.0415(12) 0.0436(13) -0.0190(10) -0.0150(11) 0.0114(10)
C23 0.0574(17) 0.0497(14) 0.0522(16) -0.0135(11) -0.0140(12) 0.0097(12)
C24 0.0608(18) 0.0572(15) 0.0629(18) -0.0112(13) -0.0043(14) 0.0016(13)
C25 0.0496(16) 0.0698(18) 0.0694(19) -0.0214(14) -0.0053(14) -0.0011(13)
C26 0.0503(15) 0.0607(16) 0.0583(16) -0.0290(13) -0.0183(13) 0.0138(12)
C27 0.0554(17) 0.0766(19) 0.074(2) -0.0354(16) -0.0251(14) 0.0171(14)
C28 0.068(2) 0.0710(19) 0.079(2) -0.0320(16) -0.0420(16) 0.0301(15)
C29 0.077(2) 0.0503(15) 0.0636(17) -0.0209(12) -0.0348(15) 0.0213(13)
C30 0.109(3) 0.0594(17) 0.096(2) -0.0064(16) -0.055(2) 0.0233(17)
C1S 0.100(8) 0.060(5) 0.081(6) -0.025(4) -0.027(6) 0.026(5)
C2S 0.151(10) 0.063(5) 0.043(6) -0.024(5) -0.029(8) 0.022(6)
C3S 0.138(10) 0.069(5) 0.119(10) -0.017(5) -0.040(8) -0.008(6)
C4S 0.088(9) 0.048(4) 0.141(13) -0.018(6) -0.036(9) 0.002(6)
C5S 0.115(8) 0.051(4) 0.057(5) -0.017(4) -0.022(5) 0.012(4)
C6S 0.100(7) 0.057(4) 0.048(6) -0.028(4) -0.034(6) 0.015(4)
C7S 0.204(17) 0.175(14) 0.192(15) -0.105(13) 0.004(12) 0.053(12)

loop_
_atom_type_symbol
_atom_type_description
_atom_type_scat_dispersion_real
_atom_type_scat_dispersion_imag
_atom_type_scat_source
C C 0.0033 0.0016 'International Tables Vol C Tables 4.2.6.8 and 6.1.1.4'
H H 0.0000 0.0000 'International Tables Vol C Tables 4.2.6.8 and 6.1.1.4'
Li Li -0.0003 0.0001 'International Tables Vol C Tables 4.2.6.8 and 6.1.1.4'
N N 0.0061 0.0033 'International Tables Vol C Tables 4.2.6.8 and 6.1.1.4'
O O 0.0106 0.0060 'International Tables Vol C Tables 4.2.6.8 and 6.1.1.4'
Al Al 0.0645 0.0514 'International Tables Vol C Tables 4.2.6.8 and 6.1.1.4'

loop_
_geom_angle_atom_site_label_1
_geom_angle_atom_site_label_2
_geom_angle_atom_site_label_3
_geom_angle
_geom_angle_site_symmetry_1
_geom_angle_site_symmetry_3
_geom_angle_publ_flag
C2 Al1 C12 109.09(11) . . ?
C2 Al1 C1 106.21(12) . . ?
C12 Al1 C1 112.96(11) . . ?
C2 Al1 C22 107.58(11) . . ?
C12 Al1 C22 109.03(10) . . ?
C1 Al1 C22 111.77(10) . . ?
C2 Al1 Li1 164.09(14) . . ?
C12 Al1 Li1 82.16(11) . . ?
C1 Al1 Li1 58.23(12) . . ?
C22 Al1 Li1 78.00(11) . . ?
O1 Li1 N1 97.50(19) . . ?
O1 Li1 N2 135.3(2) . . ?
N1 Li1 N2 113.6(2) . . ?
O1 Li1 Al1 128.8(2) . . ?
N1 Li1 Al1 84.21(14) . . ?
N2 Li1 Al1 87.26(14) . . ?
C1 Li1 Al1 44.64(9) . . ?
C3 O1 C6 108.0(3) . . ?
C3 O1 Li1 132.3(2) . . ?
C6 O1 Li1 115.4(2) . . ?
C19 N1 C11 119.5(2) . . ?
C19 N1 Li1 116.13(19) . . ?
C11 N1 Li1 122.23(18) . . ?
C29 N2 C21 118.7(2) . . ?
C29 N2 Li1 122.1(2) . . ?
C21 N2 Li1 117.00(18) . . ?
Al1 C1 H1A 109.5 . . ?
Al1 C1 H1B 109.5 . . ?
H1A C1 H1B 109.5 . . ?
Al1 C1 H1C 109.5 . . ?
H1A C1 H1C 109.5 . . ?
H1B C1 H1C 109.5 . . ?
Al1 C2 H2A 109.5 . . ?
Al1 C2 H2B 109.5 . . ?
H2A C2 H2B 109.5 . . ?
Al1 C2 H2C 109.5 . . ?
H2A C2 H2C 109.5 . . ?
H2B C2 H2C 109.5 . . ?
O1 C3 C4 105.7(3) . . ?
O1 C3 H3A 110.6 . . ?
C4 C3 H3A 110.6 . . ?
O1 C3 H3B 110.6 . . ?
C4 C3 H3B 110.6 . . ?
H3A C3 H3B 108.7 . . ?
C5 C4 C3 103.8(3) . . ?
C5 C4 H4A 111.0 . . ?
C3 C4 H4A 111.0 . . ?
C5 C4 H4B 111.0 . . ?
C3 C4 H4B 111.0 . . ?
H4A C4 H4B 109.0 . . ?
C4 C5 C6 103.2(3) . . ?
C4 C5 H5A 111.1 . . ?
C6 C5 H5A 111.1 . . ?
C4 C5 H5B 111.1 . . ?
C6 C5 H5B 111.1 . . ?
H5A C5 H5B 109.1 . . ?
O1 C6 C5 107.2(3) . . ?
O1 C6 H6A 110.3 . . ?
C5 C6 H6A 110.3 . . ?
O1 C6 H6B 110.3 . . ?
C5 C6 H6B 110.3 . . ?
H6A C6 H6B 108.5 . . ?
N1 C11 C16 120.1(2) . . ?
N1 C11 C12 118.0(2) . . ?
C16 C11 C12 121.9(2) . . ?
C13 C12 C11 114.7(2) . . ?
C13 C12 Al1 118.90(18) . . ?
C11 C12 Al1 126.09(17) . . ?
C12 C13 C14 124.2(3) . . ?
C12 C13 H13A 117.9 . . ?
C14 C13 H13A 117.9 . . ?
C15 C14 C13 119.5(3) . . ?
C15 C14 H14A 120.3 . . ?
C13 C14 H14A 120.3 . . ?
C14 C15 C16 120.8(3) . . ?
C14 C15 H15A 119.6 . . ?
C16 C15 H15A 119.6 . . ?
C15 C16 C17 123.0(3) . . ?
C15 C16 C11 118.9(3) . . ?
C17 C16 C11 118.1(2) . . ?
C18 C17 C16 120.6(3) . . ?
C18 C17 H17A 119.7 . . ?
C16 C17 H17A 119.7 . . ?
C17 C18 C19 119.6(3) . . ?
C17 C18 H18A 120.2 . . ?
C19 C18 H18A 120.2 . . ?
N1 C19 C18 122.1(2) . . ?
N1 C19 C20 118.3(2) . . ?
C18 C19 C20 119.6(2) . . ?
C19 C20 H20A 109.5 . . ?
C19 C20 H20B 109.5 . . ?
H20A C20 H20B 109.5 . . ?
C19 C20 H20C 109.5 . . ?
H20A C20 H20C 109.5 . . ?
H20B C20 H20C 109.5 . . ?
N2 C21 C26 120.9(2) . . ?
N2 C21 C22 117.9(2) . . ?
C26 C21 C22 121.3(2) . . ?
C23 C22 C21 114.6(2) . . ?
C23 C22 Al1 114.86(16) . . ?
C21 C22 Al1 130.40(18) . . ?
C22 C23 C24 124.8(2) . . ?
C22 C23 H23A 117.6 . . ?
C24 C23 H23A 117.6 . . ?
C25 C24 C23 119.3(2) . . ?
C25 C24 H24A 120.3 . . ?
C23 C24 H24A 120.3 . . ?
C24 C25 C26 120.5(2) . . ?
C24 C25 H25A 119.8 . . ?
C26 C25 H25A 119.8 . . ?
C25 C26 C27 122.6(3) . . ?
C25 C26 C21 119.4(2) . . ?
C27 C26 C21 118.1(2) . . ?
C28 C27 C26 119.7(3) . . ?
C28 C27 H27A 120.2 . . ?
C26 C27 H27A 120.2 . . ?
C27 C28 C29 120.5(2) . . ?
C27 C28 H28A 119.7 . . ?
C29 C28 H28A 119.7 . . ?
N2 C29 C28 122.1(2) . . ?
N2 C29 C30 117.0(3) . . ?
C28 C29 C30 120.9(2) . . ?
C29 C30 H30A 109.5 . . ?
C29 C30 H30B 109.5 . . ?
H30A C30 H30B 109.5 . . ?
C29 C30 H30C 109.5 . . ?
H30A C30 H30C 109.5 . . ?
H30B C30 H30C 109.5 . . ?
C2S C1S C6S 120.0 . . ?
C2S C1S C7S 124.8(9) . . ?
C6S C1S C7S 115.2(9) . . ?
C3S C2S C1S 120.0 . . ?
C3S C2S H2S 120.0 . . ?
C1S C2S H2S 120.0 . . ?
C2S C3S C4S 120.0 . . ?
C2S C3S H3S 120.0 . . ?
C4S C3S H3S 120.0 . . ?
C3S C4S C5S 120.0 . . ?
C3S C4S H4S 120.0 . . ?
C5S C4S H4S 120.0 . . ?
C6S C5S C4S 120.0 . . ?
C6S C5S H5S 120.0 . . ?
C4S C5S H5S 120.0 . . ?
C5S C6S C1S 120.0 . . ?
C5S C6S H6S 120.0 . . ?
C1S C6S H6S 120.0 . . ?
C1S C7S H7SA 109.5 . . ?
C1S C7S H7SB 109.5 . . ?
H7SA C7S H7SB 109.5 . . ?
C1S C7S H7SC 109.5 . . ?
H7SA C7S H7SC 109.5 . . ?
H7SB C7S H7SC 109.5 . . ?

loop_
_geom_bond_atom_site_label_1
_geom_bond_atom_site_label_2
_geom_bond_distance
_geom_bond_site_symmetry_2
_geom_bond_publ_flag
Al1 C2 1.998(2) . ?
Al1 C12 2.019(2) . ?
Al1 C1 2.024(3) . ?
Al1 C22 2.025(3) . ?
Al1 Li1 2.808(4) . ?
Li1 O1 2.002(5) . ?
Li1 N1 2.046(5) . ?
Li1 N2 2.075(5) . ?
O1 C3 1.443(4) . ?
O1 C6 1.451(4) . ?
N1 C19 1.330(3) . ?
N1 C11 1.390(3) . ?
N2 C29 1.340(3) . ?
N2 C21 1.382(3) . ?
C1 H1A 0.9800 . ?
C1 H1B 0.9800 . ?
C1 H1C 0.9800 . ?
C2 H2A 0.9800 . ?
C2 H2B 0.9800 . ?
C2 H2C 0.9800 . ?
C3 C4 1.514(5) . ?
C3 H3A 0.9900 . ?
C3 H3B 0.9900 . ?
C4 C5 1.472(5) . ?
C4 H4A 0.9900 . ?
C4 H4B 0.9900 . ?
C5 C6 1.499(5) . ?
C5 H5A 0.9900 . ?
C5 H5B 0.9900 . ?
C6 H6A 0.9900 . ?
C6 H6B 0.9900 . ?
C11 C16 1.418(3) . ?
C11 C12 1.432(3) . ?
C12 C13 1.386(3) . ?
C13 C14 1.410(4) . ?
C13 H13A 0.9500 . ?
C14 C15 1.350(4) . ?
C14 H14A 0.9500 . ?
C15 C16 1.401(4) . ?
C15 H15A 0.9500 . ?
C16 C17 1.413(4) . ?
C17 C18 1.339(4) . ?
C17 H17A 0.9500 . ?
C18 C19 1.412(4) . ?
C18 H18A 0.9500 . ?
C19 C20 1.498(4) . ?
C20 H20A 0.9800 . ?
C20 H20B 0.9800 . ?
C20 H20C 0.9800 . ?
C21 C26 1.423(3) . ?
C21 C22 1.432(3) . ?
C22 C23 1.388(3) . ?
C23 C24 1.404(4) . ?
C23 H23A 0.9500 . ?
C24 C25 1.347(4) . ?
C24 H24A 0.9500 . ?
C25 C26 1.408(4) . ?
C25 H25A 0.9500 . ?
C26 C27 1.415(3) . ?
C27 C28 1.343(4) . ?
C27 H27A 0.9500 . ?
C28 C29 1.406(4) . ?
C28 H28A 0.9500 . ?
C29 C30 1.499(4) . ?
C30 H30A 0.9800 . ?
C30 H30B 0.9800 . ?
C30 H30C 0.9800 . ?
C1S C2S 1.3900 . ?
C1S C6S 1.3900 . ?
C1S C7S 1.573(17) . ?
C2S C3S 1.3900 . ?
C2S H2S 0.9500 . ?
C3S C4S 1.3900 . ?
C3S H3S 0.9500 . ?
C4S C5S 1.3900 . ?
C4S H4S 0.9500 . ?
C5S C6S 1.3900 . ?
C5S H5S 0.9500 . ?
C6S H6S 0.9500 . ?
C7S H7SA 0.9800 . ?
C7S H7SB 0.9800 . ?
C7S H7SC 0.9800 . ?

loop_
_geom_torsion_atom_site_label_1
_geom_torsion_atom_site_label_2
_geom_torsion_atom_site_label_3
_geom_torsion_atom_site_label_4
_geom_torsion
_geom_torsion_site_symmetry_1
_geom_torsion_site_symmetry_2
_geom_torsion_site_symmetry_3
_geom_torsion_site_symmetry_4
_geom_torsion_publ_flag
C6 O1 C3 C4 13.6(4) . . . . ?
Li1 O1 C3 C4 168.5(3) . . . . ?
O1 C3 C4 C5 -30.4(4) . . . . ?
C3 C4 C5 C6 34.5(4) . . . . ?
C3 O1 C6 C5 8.1(4) . . . . ?
Li1 O1 C6 C5 -151.5(3) . . . . ?
C4 C5 C6 O1 -27.0(4) . . . . ?
C19 N1 C11 C16 2.6(3) . . . . ?
Li1 N1 C11 C16 -160.1(2) . . . . ?
C19 N1 C11 C12 -177.8(2) . . . . ?
Li1 N1 C11 C12 19.5(3) . . . . ?
N1 C11 C12 C13 -179.4(2) . . . . ?
C16 C11 C12 C13 0.1(3) . . . . ?
N1 C11 C12 Al1 6.8(3) . . . . ?
C16 C11 C12 Al1 -173.71(18) . . . . ?
C11 C12 C13 C14 0.5(4) . . . . ?
Al1 C12 C13 C14 174.8(2) . . . . ?
C12 C13 C14 C15 -1.1(4) . . . . ?
C13 C14 C15 C16 1.0(4) . . . . ?
C14 C15 C16 C17 -179.5(3) . . . . ?
C14 C15 C16 C11 -0.4(4) . . . . ?
N1 C11 C16 C15 179.3(2) . . . . ?
C12 C11 C16 C15 -0.2(4) . . . . ?
N1 C11 C16 C17 -1.6(4) . . . . ?
C12 C11 C16 C17 178.9(2) . . . . ?
C15 C16 C17 C18 178.5(3) . . . . ?
C11 C16 C17 C18 -0.5(4) . . . . ?
C16 C17 C18 C19 1.6(4) . . . . ?
C11 N1 C19 C18 -1.6(4) . . . . ?
Li1 N1 C19 C18 162.1(2) . . . . ?
C11 N1 C19 C20 179.5(2) . . . . ?
Li1 N1 C19 C20 -16.8(3) . . . . ?
C17 C18 C19 N1 -0.5(4) . . . . ?
C17 C18 C19 C20 178.4(3) . . . . ?
C29 N2 C21 C26 4.0(3) . . . . ?
Li1 N2 C21 C26 -159.3(2) . . . . ?
C29 N2 C21 C22 -175.3(2) . . . . ?
Li1 N2 C21 C22 21.4(3) . . . . ?
N2 C21 C22 C23 -177.3(2) . . . . ?
C26 C21 C22 C23 3.4(3) . . . . ?
N2 C21 C22 Al1 7.8(3) . . . . ?
C26 C21 C22 Al1 -171.49(17) . . . . ?
C21 C22 C23 C24 -0.5(4) . . . . ?
Al1 C22 C23 C24 175.2(2) . . . . ?
C22 C23 C24 C25 -1.9(4) . . . . ?
C23 C24 C25 C26 1.3(4) . . . . ?
C24 C25 C26 C27 -178.5(3) . . . . ?
C24 C25 C26 C21 1.6(4) . . . . ?
N2 C21 C26 C25 176.7(2) . . . . ?
C22 C21 C26 C25 -4.0(3) . . . . ?
N2 C21 C26 C27 -3.2(3) . . . . ?
C22 C21 C26 C27 176.1(2) . . . . ?
C25 C26 C27 C28 -179.4(3) . . . . ?
C21 C26 C27 C28 0.5(4) . . . . ?
C26 C27 C28 C29 1.4(4) . . . . ?
C21 N2 C29 C28 -2.1(4) . . . . ?
Li1 N2 C29 C28 160.3(2) . . . . ?
C21 N2 C29 C30 178.2(2) . . . . ?
Li1 N2 C29 C30 -19.4(4) . . . . ?
C27 C28 C29 N2 -0.7(4) . . . . ?
C27 C28 C29 C30 179.0(3) . . . . ?
C6S C1S C2S C3S 0.0 . . . . ?
C7S C1S C2S C3S -179.1(12) . . . . ?
C1S C2S C3S C4S 0.0 . . . . ?
C2S C3S C4S C5S 0.0 . . . . ?
C3S C4S C5S C6S 0.0 . . . . ?
C4S C5S C6S C1S 0.0 . . . . ?
C2S C1S C6S C5S 0.0 . . . . ?
C7S C1S C6S C5S 179.2(11) . . . . ?
